data_4128352
loop_
_publ_author_name
'Gao, Qianwen'
'Shang, Yong'
'Song, Fuzhen'
'Ye, Jinxiang'
'Liu, Ze-Shui'
'Li, Lisha'
'Cheng, Hong-Gang'
'Zhou, Qianghui'

_publ_section_title
;
 Modular Dual-Tasked C-H Methylation via the Catellani Strategy.
;
_journal_issue 40
_journal_name_full 'Journal of the American Chemical Society'
_journal_page_first 15986
_journal_page_last 15993
_journal_paper_doi 10.1021/jacs.9b07857
_journal_volume 141
_journal_year 2019
_chemical_formula_moiety 'C15 H19 Br O2'
_chemical_formula_sum 'C15 H19 Br O2'
_chemical_formula_weight 311.21
_space_group_crystal_system monoclinic
_space_group_IT_number 14
_space_group_name_Hall '-P 2yn'
_space_group_name_H-M_alt 'P 1 21/n 1'
_symmetry_space_group_name_Hall '-P 2yn'
_symmetry_space_group_name_H-M 'P 1 21/n 1'
_atom_sites_solution_hydrogens geom
_atom_sites_solution_primary dual
_audit_creation_date 2019-01-08
_audit_creation_method
;
Olex2 1.2
(compiled 2018.05.29 svn.r3508 for OlexSys, GUI svn.r5506)
;
_cell_angle_alpha 90
_cell_angle_beta 104.195(5)
_cell_angle_gamma 90
_cell_formula_units_Z 4
_cell_length_a 13.615(2)
_cell_length_b 5.6025(7)
_cell_length_c 20.277(3)
_cell_measurement_reflns_used 8324
_cell_measurement_temperature 296(2)
_cell_measurement_theta_max 27.31
_cell_measurement_theta_min 3.09
_cell_volume 1499.5(4)
_computing_cell_refinement 'SAINT v8.34A (Bruker, 2013)'
_computing_data_reduction 'SAINT v8.34A (Bruker, 2013)'
_computing_molecular_graphics 'Olex2 (Dolomanov et al., 2009)'
_computing_publication_material 'Olex2 (Dolomanov et al., 2009)'
_computing_structure_refinement 'ShelXL (Sheldrick, 2015)'
_computing_structure_solution 'ShelXT (Sheldrick, 2015)'
_diffrn_ambient_temperature 296.15
_diffrn_measured_fraction_theta_full 1.000
_diffrn_measured_fraction_theta_max 0.995
_diffrn_measurement_device_type 'CCD area detector'
_diffrn_measurement_method 'phi and omega scans'
_diffrn_radiation_monochromator graphite
_diffrn_radiation_type MoK\a
_diffrn_radiation_wavelength 0.71073
_diffrn_reflns_av_R_equivalents 0.0267
_diffrn_reflns_av_unetI/netI 0.0181
_diffrn_reflns_Laue_measured_fraction_full 1.000
_diffrn_reflns_Laue_measured_fraction_max 0.995
_diffrn_reflns_limit_h_max 17
_diffrn_reflns_limit_h_min -17
_diffrn_reflns_limit_k_max 7
_diffrn_reflns_limit_k_min -6
_diffrn_reflns_limit_l_max 26
_diffrn_reflns_limit_l_min -26
_diffrn_reflns_number 16236
_diffrn_reflns_point_group_measured_fraction_full 1.000
_diffrn_reflns_point_group_measured_fraction_max 0.995
_diffrn_reflns_theta_full 25.242
_diffrn_reflns_theta_max 27.496
_diffrn_reflns_theta_min 1.634
_exptl_absorpt_coefficient_mu 2.734
_exptl_absorpt_correction_T_max 0.7456
_exptl_absorpt_correction_T_min 0.5509
_exptl_absorpt_correction_type multi-scan
_exptl_absorpt_process_details
;
SADABS-2014/5 (Bruker,2014/5) was used for absorption correction.
wR2(int) was 0.0738 before and 0.0275 after correction.
The Ratio of minimum to maximum transmission is 0.7389.
The \l/2 correction factor is 0.00150.
;
_exptl_crystal_colour colorless
_exptl_crystal_density_diffrn 1.379
_exptl_crystal_description block
_exptl_crystal_F_000 640
_refine_diff_density_max 0.478
_refine_diff_density_min -0.631
_refine_diff_density_rms 0.104
_refine_ls_extinction_method none
_refine_ls_goodness_of_fit_ref 1.113
_refine_ls_hydrogen_treatment constr
_refine_ls_matrix_type full
_refine_ls_number_parameters 168
_refine_ls_number_reflns 3426
_refine_ls_number_restraints 0
_refine_ls_restrained_S_all 1.113
_refine_ls_R_factor_all 0.0525
_refine_ls_R_factor_gt 0.0386
_refine_ls_shift/su_max 0.000
_refine_ls_shift/su_mean 0.000
_refine_ls_structure_factor_coef Fsqd
_refine_ls_weighting_details 'w=1/[\s^2^(Fo^2^)+(0.0629P)^2^+0.6728P] where P=(Fo^2^+2Fc^2^)/3'
_refine_ls_weighting_scheme calc
_refine_ls_wR_factor_gt 0.1053
_refine_ls_wR_factor_ref 0.1223
_reflns_Friedel_coverage 0.000
_reflns_number_gt 2700
_reflns_number_total 3426
_reflns_threshold_expression 'I > 2\s(I)'
_cod_data_source_file ja9b07857_si_001.cif
_cod_data_source_block 1
_cod_original_cell_volume 1499.4(4)
_cod_database_code 4128352
_shelx_shelxl_version_number 2018/3
_shelx_space_group_comment
;
The symmetry employed for this shelxl refinement is uniquely defined
by the following loop, which should always be used as a source of
symmetry information in preference to the above space-group names.
They are only intended as comments.
;
_olex2_refinement_description
;
1. Fixed Uiso
 At 1.2 times of:
  All C(H) groups
 At 1.5 times of:
  All C(H,H,H) groups
2.a Aromatic/amide H refined with riding coordinates:
 C2(H2), C5(H5), C9(H9), C10(H10)
2.b Idealised Me refined as rotating group:
 C4(H4A,H4B,H4C), C7(H7A,H7B,H7C), C13(H13A,H13B,H13C), C14(H14A,H14B,H14C),
 C15(H15A,H15B,H15C)
;
_olex2_submission_special_instructions 'No special instructions were received'

loop_
_space_group_symop_operation_xyz
'x, y, z'
'-x+1/2, y+1/2, -z+1/2'
'-x, -y, -z'
'x-1/2, -y-1/2, z-1/2'

loop_
_atom_site_label
_atom_site_type_symbol
_atom_site_fract_x
_atom_site_fract_y
_atom_site_fract_z
_atom_site_U_iso_or_equiv
_atom_site_adp_type
_atom_site_occupancy
_atom_site_site_symmetry_order
_atom_site_calc_flag
_atom_site_refinement_flags_posn
Br1 Br 0.24060(3) 0.88287(6) 0.48336(2) 0.07288(17) Uani 1 1 d .
O1 O 0.57721(13) 0.1820(3) 0.18489(8) 0.0455(4) Uani 1 1 d .
C1 C 0.30502(19) 0.6801(5) 0.43137(12) 0.0453(6) Uani 1 1 d .
O2 O 0.5291(2) -0.1233(3) 0.24182(12) 0.0668(6) Uani 1 1 d .
C2 C 0.24907(17) 0.5063(5) 0.39144(12) 0.0448(5) Uani 1 1 d .
H2 H 0.180558 0.489103 0.389760 0.054 Uiso 1 1 calc R
C3 C 0.29514(18) 0.3562(4) 0.35354(11) 0.0387(5) Uani 1 1 d .
C4 C 0.2317(2) 0.1695(5) 0.30913(15) 0.0572(7) Uani 1 1 d .
H4A H 0.254900 0.013606 0.325488 0.086 Uiso 1 1 calc GR
H4B H 0.237647 0.187809 0.263195 0.086 Uiso 1 1 calc GR
H4C H 0.162084 0.188200 0.310403 0.086 Uiso 1 1 calc GR
C5 C 0.4064(2) 0.7097(5) 0.43476(12) 0.0484(6) Uani 1 1 d .
H5 H 0.442894 0.827569 0.462619 0.058 Uiso 1 1 calc R
C6 C 0.45480(17) 0.5642(5) 0.39672(11) 0.0415(5) Uani 1 1 d .
C7 C 0.5669(2) 0.6017(6) 0.40259(15) 0.0603(8) Uani 1 1 d .
H7A H 0.575715 0.695533 0.364851 0.090 Uiso 1 1 calc GR
H7B H 0.599414 0.449718 0.402316 0.090 Uiso 1 1 calc GR
H7C H 0.596599 0.683434 0.444326 0.090 Uiso 1 1 calc GR
C8 C 0.39886(17) 0.3852(4) 0.35572(11) 0.0362(5) Uani 1 1 d .
C9 C 0.44481(17) 0.2205(4) 0.31489(11) 0.0409(5) Uani 1 1 d .
H9 H 0.434874 0.058474 0.320914 0.049 Uiso 1 1 calc R
C10 C 0.49829(17) 0.2760(4) 0.27086(11) 0.0402(5) Uani 1 1 d .
H10 H 0.512612 0.435195 0.264135 0.048 Uiso 1 1 calc R
C11 C 0.53573(18) 0.0870(4) 0.23207(12) 0.0409(5) Uani 1 1 d .
C12 C 0.61847(17) 0.0299(5) 0.13839(11) 0.0423(5) Uani 1 1 d .
C13 C 0.7047(2) -0.1214(6) 0.17768(16) 0.0632(8) Uani 1 1 d .
H13A H 0.753502 -0.021550 0.207423 0.095 Uiso 1 1 calc GR
H13B H 0.736412 -0.201763 0.146521 0.095 Uiso 1 1 calc GR
H13C H 0.679153 -0.237357 0.204112 0.095 Uiso 1 1 calc GR
C14 C 0.6558(3) 0.2126(6) 0.09472(18) 0.0767(10) Uani 1 1 d .
H14A H 0.600012 0.309896 0.071335 0.115 Uiso 1 1 calc GR
H14B H 0.684393 0.131664 0.062090 0.115 Uiso 1 1 calc GR
H14C H 0.706471 0.311685 0.123143 0.115 Uiso 1 1 calc GR
C15 C 0.5345(2) -0.1218(6) 0.09499(15) 0.0634(8) Uani 1 1 d .
H15A H 0.513185 -0.239145 0.123063 0.095 Uiso 1 1 calc GR
H15B H 0.559167 -0.200383 0.060157 0.095 Uiso 1 1 calc GR
H15C H 0.478129 -0.021675 0.074323 0.095 Uiso 1 1 calc GR

loop_
_atom_site_aniso_label
_atom_site_aniso_U_11
_atom_site_aniso_U_22
_atom_site_aniso_U_33
_atom_site_aniso_U_23
_atom_site_aniso_U_13
_atom_site_aniso_U_12
Br1 0.1006(3) 0.0595(2) 0.0794(3) -0.01387(14) 0.0622(2) 0.00624(15)
O1 0.0637(10) 0.0354(9) 0.0501(9) 0.0031(7) 0.0379(8) 0.0070(8)
C1 0.0610(14) 0.0407(13) 0.0443(12) -0.0007(10) 0.0320(11) 0.0052(11)
O2 0.1088(17) 0.0343(11) 0.0788(13) 0.0059(9) 0.0643(13) 0.0053(10)
C2 0.0424(11) 0.0479(15) 0.0512(12) 0.0026(11) 0.0252(10) 0.0029(11)
C3 0.0443(11) 0.0381(13) 0.0378(10) 0.0016(9) 0.0182(9) -0.0011(9)
C4 0.0580(15) 0.0554(17) 0.0611(15) -0.0126(13) 0.0203(13) -0.0096(13)
C5 0.0598(14) 0.0496(15) 0.0411(11) -0.0100(11) 0.0227(11) -0.0103(12)
C6 0.0440(12) 0.0491(14) 0.0352(10) 0.0022(10) 0.0171(9) -0.0007(10)
C7 0.0441(13) 0.086(2) 0.0531(14) -0.0067(14) 0.0168(11) -0.0107(13)
C8 0.0437(11) 0.0379(13) 0.0319(9) 0.0055(8) 0.0186(8) 0.0054(9)
C9 0.0498(12) 0.0349(12) 0.0446(11) 0.0046(10) 0.0242(10) 0.0064(10)
C10 0.0503(12) 0.0339(13) 0.0434(11) 0.0031(10) 0.0245(10) 0.0064(10)
C11 0.0490(12) 0.0370(14) 0.0438(11) 0.0041(9) 0.0252(10) 0.0048(10)
C12 0.0502(12) 0.0417(13) 0.0437(11) -0.0013(10) 0.0282(10) 0.0064(10)
C13 0.0579(16) 0.074(2) 0.0600(16) -0.0067(14) 0.0182(13) 0.0215(14)
C14 0.115(3) 0.0582(19) 0.083(2) 0.0061(17) 0.075(2) 0.0006(18)
C15 0.0563(16) 0.083(2) 0.0548(15) -0.0148(14) 0.0218(13) 0.0015(14)

loop_
_atom_type_symbol
_atom_type_description
_atom_type_scat_dispersion_real
_atom_type_scat_dispersion_imag
_atom_type_scat_source
C C 0.0033 0.0016 'International Tables Vol C Tables 4.2.6.8 and 6.1.1.4'
H H 0.0000 0.0000 'International Tables Vol C Tables 4.2.6.8 and 6.1.1.4'
Br Br -0.2901 2.4595 'International Tables Vol C Tables 4.2.6.8 and 6.1.1.4'
O O 0.0106 0.0060 'International Tables Vol C Tables 4.2.6.8 and 6.1.1.4'

loop_
_geom_angle_atom_site_label_1
_geom_angle_atom_site_label_2
_geom_angle_atom_site_label_3
_geom_angle
C11 O1 C12 121.36(19)
C2 C1 Br1 119.07(18)
C2 C1 C5 121.4(2)
C5 C1 Br1 119.6(2)
C1 C2 C3 119.7(2)
C2 C3 C4 118.7(2)
C2 C3 C8 119.8(2)
C8 C3 C4 121.4(2)
C1 C5 C6 120.5(2)
C5 C6 C7 118.6(2)
C5 C6 C8 119.0(2)
C8 C6 C7 122.4(2)
C3 C8 C9 117.9(2)
C6 C8 C3 119.6(2)
C6 C8 C9 122.4(2)
C10 C9 C8 127.7(2)
C9 C10 C11 120.6(2)
O1 C11 C10 110.89(19)
O2 C11 O1 124.8(2)
O2 C11 C10 124.3(2)
O1 C12 C13 110.8(2)
O1 C12 C14 102.5(2)
O1 C12 C15 109.98(19)
C13 C12 C14 111.0(2)
C13 C12 C15 111.7(2)
C15 C12 C14 110.5(2)

loop_
_geom_bond_atom_site_label_1
_geom_bond_atom_site_label_2
_geom_bond_distance
Br1 C1 1.904(2)
O1 C11 1.335(3)
O1 C12 1.480(3)
C1 C2 1.372(4)
C1 C5 1.375(4)
O2 C11 1.201(3)
C2 C3 1.388(3)
C3 C4 1.507(3)
C3 C8 1.411(3)
C5 C6 1.394(3)
C6 C7 1.516(3)
C6 C8 1.402(3)
C8 C9 1.477(3)
C9 C10 1.320(3)
C10 C11 1.482(3)
C12 C13 1.508(4)
C12 C14 1.520(4)
C12 C15 1.520(4)
